data_4321788
loop_
_publ_author_name
'Kevin R. Heier'
'Alexander J. Norquist'
'P. Shiv Halasyamani'
'Angel Duarte'
'Charlotte L. Stern'
'Kenneth R. Poeppelmeier'

_publ_contact_author_address
;
Dept. of Chemistry 
Northwestern University
Evanston, IL 60208-3113
;
_publ_contact_author_name ' Poeppelmeier, Kenneth R.'
_publ_section_title
;
 The Polar [WO2F4]2- Anion in the Solid State
;
_journal_name_full 'Inorganic Chemistry'
_journal_page_first 762
_journal_page_last 767
_journal_paper_doi 10.1021/ic980863h
_journal_volume 38
_journal_year 1999
_chemical_compound_source 'hydro(solvo)thermal synthesis'
_chemical_formula_moiety 'C12 H14 Cu F4 N6 O3 W'
_chemical_formula_sum 'C12 H14 Cu F4 N6 O3 W'
_chemical_formula_weight 613.67
_space_group_IT_number 123
_symmetry_cell_setting tetragonal
_symmetry_Int_Tables_number 123
_symmetry_space_group_name_Hall '-P 4 2'
_symmetry_space_group_name_H-M 'P 4/m m m'
_cell_angle_alpha 90
_cell_angle_beta 90
_cell_angle_gamma 90
_cell_formula_units_Z 1
_cell_length_a 6.886(3)
_cell_length_b 6.886(3)
_cell_length_c 8.300(2)
_cell_measurement_reflns_used 25
_cell_measurement_temperature 153.2
_cell_measurement_theta_max 12.6
_cell_measurement_theta_min 9.7
_cell_volume 393.6(3)
_computing_cell_refinement 'MSC/AFC Diffractometer Control'
_computing_data_collection 'MSC/AFC Diffractometer Control'
_computing_data_reduction 'teXsan for Windows (MSC, 1997)'
_computing_publication_material 'teXsan for Windows (MSC, 1997)'
_computing_structure_refinement 'teXsan for Windows (MSC, 1997)'
_computing_structure_solution 'SHELX97 (Sheldrick, 1997)'
_diffrn_ambient_temperature 153.2
_diffrn_measurement_device CAD4
_diffrn_measurement_method \w-\q
_diffrn_orient_matrix_UB_11 -0.01452
_diffrn_orient_matrix_UB_12 -0.08455
_diffrn_orient_matrix_UB_13 0.09715
_diffrn_orient_matrix_UB_21 -0.01484
_diffrn_orient_matrix_UB_22 -0.11618
_diffrn_orient_matrix_UB_23 -0.07122
_diffrn_orient_matrix_UB_31 0.14378
_diffrn_orient_matrix_UB_32 -0.02057
_diffrn_orient_matrix_UB_33 0.00245
_diffrn_radiation_detector 'scintillation counter'
_diffrn_radiation_monochromator graphite
_diffrn_radiation_source 'X-ray tube'
_diffrn_radiation_type 'Mo K\a'
_diffrn_radiation_wavelength 0.7107
_diffrn_reflns_av_R_equivalents 0.08692
_diffrn_reflns_av_sigmaI/netI 0.034
_diffrn_reflns_limit_h_max 8
_diffrn_reflns_limit_h_min 0
_diffrn_reflns_limit_k_max 8
_diffrn_reflns_limit_k_min -8
_diffrn_reflns_limit_l_max 10
_diffrn_reflns_limit_l_min -10
_diffrn_reflns_number 1866
_diffrn_reflns_reduction_process 'Lp corrections applied'
_diffrn_reflns_theta_max 26.90
_diffrn_reflns_theta_min 2.45
_diffrn_standards_decay_% -0.60
_diffrn_standards_interval_count 90
_diffrn_standards_number 3
_exptl_absorpt_coefficient_mu 8.735
_exptl_absorpt_correction_T_max 0.352
_exptl_absorpt_correction_T_min 0.192
_exptl_absorpt_correction_type analytical
_exptl_crystal_colour blue
_exptl_crystal_density_diffrn 2.589
_exptl_crystal_density_meas 2.55(2)
_exptl_crystal_density_method 'flotation pycometry'
_exptl_crystal_description prismatic
_exptl_crystal_F_000 291.00
_exptl_crystal_size_max 0.22
_exptl_crystal_size_mid 0.21
_exptl_crystal_size_min 0.13
_refine_diff_density_max 1.02
_refine_diff_density_min -1.26
_refine_ls_extinction_coef 0.0000147(7)
_refine_ls_extinction_expression 'equ(3) Acta Cryst.(1968) A24, p213.'
_refine_ls_extinction_method 'Zachariasen (1967)'
_refine_ls_goodness_of_fit_all 3.514
_refine_ls_goodness_of_fit_ref 3.510
_refine_ls_hydrogen_treatment noref
_refine_ls_matrix_type full
_refine_ls_number_constraints 18
_refine_ls_number_parameters 39
_refine_ls_number_reflns 366
_refine_ls_number_restraints 0
_refine_ls_R_factor_all 0.0380
_refine_ls_R_factor_gt 0.0380
_refine_ls_shift/su_max 0.0000
_refine_ls_shift/su_mean 0.0000
_refine_ls_structure_factor_coef F
_refine_ls_weighting_details 'w = 1/[\s^2^(Fo) + 0.00000|Fo|^2^]'
_refine_ls_weighting_scheme sigma
_refine_ls_wR_factor_all 0.0410
_refine_ls_wR_factor_ref 0.0410
_reflns_number_gt 366
_reflns_number_total 445
_reflns_threshold_expression I>3.00\s(I)
_cod_data_source_file ic980863h_2.cif
_cod_data_source_block '_S96-Cu/W/pyz_#2'
_cod_original_cell_volume 393.6(2)
_cod_database_code 4321788
_cod_depositor_comments
;
Moving '_atom_site_refinement_flags' tag from the 7th loop position to 
the 9th loop position in 'atom_site' loop in accordance to data.

Antanas Vaitkus,
2015-03-25
;

loop_
_symmetry_equiv_pos_as_xyz
'   +x,   +y,   +z'
'   -x,   -y,   +z'
'   -x,   +y,   +z'
'   +x,   -y,   +z'
'   -y,   +x,   +z'
'   +y,   -x,   +z'
'   +y,   +x,   +z'
'   -y,   -x,   +z'
'   -x,   -y,   -z'
'   +x,   +y,   -z'
'   +x,   -y,   -z'
'   -x,   +y,   -z'
'   +y,   -x,   -z'
'   -y,   +x,   -z'
'   -y,   -x,   -z'
'   +y,   +x,   -z'

loop_
_atom_site_label
_atom_site_fract_x
_atom_site_fract_y
_atom_site_fract_z
_atom_site_U_iso_or_equiv
_atom_site_occupancy
_atom_site_adp_type
_atom_site_calc_flag
_atom_site_refinement_flags
W(0) 0.500 0.500 0.000 0.0428(1) 0.06 Uani d ?
Cu(0) 0.500 0.500 0.500 0.0140(1) 0.06 Uani d ?
F(1) 0.500 0.500 0.2296(4) 0.0191(6) 0.06 Uani d ?
F(2) 0.4181(7) 0.2411(7) 0.000 0.053(1) 0.19 Uani d ?
O(1) 0.500 0.500 0.230 0.02 0.06 Uani d ?
O(2) 0.418 0.241 0.000 0.05 0.06 Uani d ?
O(3) 0.000 0.000 0.500 0.166(6) 0.06 Uani d ?
N(1) 0.500 0.2006(6) 0.500 0.0177(9) 0.25 Uani d ?
N(2) 0.000 0.000 0.166(3) 0.170(5) 0.13 Uani d ?
C(1) 0.4405(6) 0.1000(6) 0.3724(5) 0.024(1) 0.50 Uani d ?
C(2) 0.181(3) 0.000 0.078(3) 0.100(8) 0.17 Uani d ?

loop_
_atom_site_aniso_label
_atom_site_aniso_U_11
_atom_site_aniso_U_22
_atom_site_aniso_U_33
_atom_site_aniso_U_12
_atom_site_aniso_U_13
_atom_site_aniso_U_23
W(0) 0.0474(3) 0.047 0.0337(3) -0.000 -0.000 0.000
Cu(0) 0.0134(4) 0.013 0.0152(5) -0.000 -0.000 0.000
F(1) 0.023(1) 0.023 0.012(2) -0.000 -0.000 0.000
F(2) 0.090(4) 0.037(3) 0.030(2) -0.024(3) -0.000 0.000
O(1) 0.023 0.023 0.012 -0.000 -0.000 0.000
O(2) 0.090 0.037 0.030 -0.024 -0.000 0.000
O(3) 0.13(1) 0.128 0.24(3) -0.000 -0.000 0.000
N(1) 0.021(2) 0.017(2) 0.015(2) -0.000 -0.000 0.000
N(2) 0.16(1) 0.165 0.18(2) -0.000 -0.000 0.000
C(1) 0.030(2) 0.017(2) 0.026(2) 0.004(2) -0.006(2) 0.002(2)
C(2) 0.07(1) 0.039(7) 0.20(3) -0.000 -0.05(1) 0.000

loop_
_atom_type_symbol
_atom_type_oxidation_number
_atom_type_number_in_cell
_atom_type_scat_dispersion_real
_atom_type_scat_dispersion_imag
_atom_type_scat_source
W 0 1 -1.421 6.872
;International Tables for Crystallography
(1992, Vol. C, Table 6.1.1.2)
;
Cu 0 1 0.263 1.266
;International Tables for Crystallography
(1992, Vol. C, Tables 4.2.6.8 and 6.1.1.1)
;
O 0 3 0.008 0.006
;International Tables for Crystallography
(1992, Vol. C, Table 6.1.1.2)
;
F 0 4 0.014 0.010
;International Tables for Crystallography
(1992, Vol. C, Table 6.1.1.2)
;
N 0 6 0.004 0.003
;International Tables for Crystallography
(1992, Vol. C, Table 6.1.1.2)
;
C 0 12 0.002 0.002
;International Tables for Crystallography
(1992, Vol. C, Table 6.1.1.2)
;
H 0 14 0.000 0.000
;International Tables for Crystallography
(1992, Vol. C, Table 6.1.1.2)
;

loop_
_geom_angle_atom_site_label_1
_geom_angle_atom_site_label_2
_geom_angle_atom_site_label_3
_geom_angle
_geom_angle_site_symmetry_1
_geom_angle_site_symmetry_2
_geom_angle_site_symmetry_3
_geom_angle_publ_flag
F(1) W F(1) 180.00 . . . ?
F(1) W F(2) 89.9687(1) . . . ?
F(1) W F(2) 89.9975(2) . . . ?
F(1) W F(2) 90.04 . . . ?
F(1) W F(2) 90.0189(2) . . . ?
F(1) W F(2) 89.96 . . . ?
F(1) W F(2) 89.9811(2) . . . ?
F(1) W F(2) 90.0313(1) . . . ?
F(1) W F(2) 90.0025(2) . . . ?
F(1) W F(2) 90.0313(1) 9_665 9_665 9_665 ?
F(1) W F(2) 90.0025(2) 9_665 9_665 9_665 ?
F(1) W F(2) 89.96 9_665 9_665 9_665 ?
F(1) W F(2) 89.9811(2) 9_665 9_665 9_665 ?
F(1) W F(2) 90.04 9_665 9_665 9_665 ?
F(1) W F(2) 90.0189(2) 9_665 9_665 9_665 ?
F(1) W F(2) 89.9687(1) 9_665 9_665 9_665 ?
F(1) W F(2) 89.9975(2) 9_665 9_665 9_665 ?
F(2) W F(2) 54.9(6) . . . ?
F(2) W F(2) 144.9(6) . . . ?
F(2) W F(2) 89.9868(1) . . . ?
F(2) W F(2) 35.1(6) . . . ?
F(2) W F(2) 90.0132(1) . . . ?
F(2) W F(2) 180.00 . . . ?
F(2) W F(2) 125.1(6) . . . ?
F(2) W F(2) 90.0132(1) 7 7 7 ?
F(2) W F(2) 35.1(6) 7 7 7 ?
F(2) W F(2) 89.9868(1) 7 7 7 ?
F(2) W F(2) 144.9(6) 7 7 7 ?
F(2) W F(2) 125.1(6) 7 7 7 ?
F(2) W F(2) 180.00 7 7 7 ?
F(2) W F(2) 54.9(6) 4_565 4_565 4_565 ?
F(2) W F(2) 180.00 4_565 4_565 4_565 ?
F(2) W F(2) 125.1(6) 4_565 4_565 4_565 ?
F(2) W F(2) 35.1(6) 4_565 4_565 4_565 ?
F(2) W F(2) 89.9868(1) 4_565 4_565 4_565 ?
F(2) W F(2) 125.1(6) 6_565 6_565 6_565 ?
F(2) W F(2) 180.00 6_565 6_565 6_565 ?
F(2) W F(2) 90.0132(1) 6_565 6_565 6_565 ?
F(2) W F(2) 144.9(6) 6_565 6_565 6_565 ?
F(2) W F(2) 54.9(6) 3_655 3_655 3_655 ?
F(2) W F(2) 144.9(6) 3_655 3_655 3_655 ?
F(2) W F(2) 90.0132(1) 3_655 3_655 3_655 ?
F(2) W F(2) 89.9868(1) 5_655 5_655 5_655 ?
F(2) W F(2) 35.1(6) 5_655 5_655 5_655 ?
F(2) W F(2) 54.9(6) 2_665 2_665 2_665 ?
F(1) Cu F(1) 180.00 . . . ?
F(1) Cu N(1) 90.04 . . . ?
F(1) Cu N(1) 89.99 . . . ?
F(1) Cu N(1) 90.01 . . . ?
F(1) Cu N(1) 89.96 . . . ?
F(1) Cu C(1) 69.2(1) . . . ?
F(1) Cu C(1) 69.2(1) . . . ?
F(1) Cu C(1) 110.9(1) . . . ?
F(1) Cu C(1) 110.8(1) . . . ?
F(1) Cu C(1) 69.1(1) . . . ?
F(1) Cu C(1) 69.2(1) . . . ?
F(1) Cu C(1) 110.8(1) . . . ?
F(1) Cu C(1) 110.8(1) . . . ?
F(1) Cu C(1) 69.2(1) . . . ?
F(1) Cu C(1) 69.2(1) . . . ?
F(1) Cu C(1) 110.9(1) . . . ?
F(1) Cu C(1) 110.8(1) . . . ?
F(1) Cu C(1) 69.1(1) . . . ?
F(1) Cu C(1) 69.2(1) . . . ?
F(1) Cu C(1) 110.8(1) . . . ?
F(1) Cu C(1) 110.8(1) . . . ?
F(1) Cu N(1) 89.96 9_666 9_666 9_666 ?
F(1) Cu N(1) 90.01 9_666 9_666 9_666 ?
F(1) Cu N(1) 89.99 9_666 9_666 9_666 ?
F(1) Cu N(1) 90.04 9_666 9_666 9_666 ?
F(1) Cu C(1) 110.8(1) 9_666 9_666 9_666 ?
F(1) Cu C(1) 110.8(1) 9_666 9_666 9_666 ?
F(1) Cu C(1) 69.1(1) 9_666 9_666 9_666 ?
F(1) Cu C(1) 69.2(1) 9_666 9_666 9_666 ?
F(1) Cu C(1) 110.9(1) 9_666 9_666 9_666 ?
F(1) Cu C(1) 110.8(1) 9_666 9_666 9_666 ?
F(1) Cu C(1) 69.2(1) 9_666 9_666 9_666 ?
F(1) Cu C(1) 69.2(1) 9_666 9_666 9_666 ?
F(1) Cu C(1) 110.8(1) 9_666 9_666 9_666 ?
F(1) Cu C(1) 110.8(1) 9_666 9_666 9_666 ?
F(1) Cu C(1) 69.1(1) 9_666 9_666 9_666 ?
F(1) Cu C(1) 69.2(1) 9_666 9_666 9_666 ?
F(1) Cu C(1) 110.9(1) 9_666 9_666 9_666 ?
F(1) Cu C(1) 110.8(1) 9_666 9_666 9_666 ?
F(1) Cu C(1) 69.2(1) 9_666 9_666 9_666 ?
F(1) Cu C(1) 69.2(1) 9_666 9_666 9_666 ?
N(1) Cu N(1) 89.98 . . . ?
N(1) Cu N(1) 90.02 . . . ?
N(1) Cu N(1) 180.00 . . . ?
N(1) Cu C(1) 22.4(1) . . . ?
N(1) Cu C(1) 82.1(1) . . . ?
N(1) Cu C(1) 22.4(1) . . . ?
N(1) Cu C(1) 82.1(1) . . . ?
N(1) Cu C(1) 157.6(1) . . . ?
N(1) Cu C(1) 97.9(1) . . . ?
N(1) Cu C(1) 157.6(1) . . . ?
N(1) Cu C(1) 97.9(1) . . . ?
N(1) Cu C(1) 22.4(1) . . . ?
N(1) Cu C(1) 82.1(1) . . . ?
N(1) Cu C(1) 22.4(1) . . . ?
N(1) Cu C(1) 82.1(1) . . . ?
N(1) Cu C(1) 157.6(1) . . . ?
N(1) Cu C(1) 97.9(1) . . . ?
N(1) Cu C(1) 157.6(1) . . . ?
N(1) Cu C(1) 97.9(1) . . . ?
N(1) Cu N(1) 180.00 6_565 6_565 6_565 ?
N(1) Cu N(1) 90.02 6_565 6_565 6_565 ?
N(1) Cu C(1) 82.1(1) 6_565 6_565 6_565 ?
N(1) Cu C(1) 22.4(1) 6_565 6_565 6_565 ?
N(1) Cu C(1) 82.1(1) 6_565 6_565 6_565 ?
N(1) Cu C(1) 22.4(1) 6_565 6_565 6_565 ?
N(1) Cu C(1) 82.1(1) 6_565 6_565 6_565 ?
N(1) Cu C(1) 22.4(1) 6_565 6_565 6_565 ?
N(1) Cu C(1) 82.1(1) 6_565 6_565 6_565 ?
N(1) Cu C(1) 22.4(1) 6_565 6_565 6_565 ?
N(1) Cu C(1) 97.9(1) 6_565 6_565 6_565 ?
N(1) Cu C(1) 157.6(1) 6_565 6_565 6_565 ?
N(1) Cu C(1) 97.9(1) 6_565 6_565 6_565 ?
N(1) Cu C(1) 157.6(1) 6_565 6_565 6_565 ?
N(1) Cu C(1) 97.9(1) 6_565 6_565 6_565 ?
N(1) Cu C(1) 157.6(1) 6_565 6_565 6_565 ?
N(1) Cu C(1) 97.9(1) 6_565 6_565 6_565 ?
N(1) Cu C(1) 157.6(1) 6_565 6_565 6_565 ?
N(1) Cu N(1) 89.98 5_655 5_655 5_655 ?
N(1) Cu C(1) 97.9(1) 5_655 5_655 5_655 ?
N(1) Cu C(1) 157.6(1) 5_655 5_655 5_655 ?
N(1) Cu C(1) 97.9(1) 5_655 5_655 5_655 ?
N(1) Cu C(1) 157.6(1) 5_655 5_655 5_655 ?
N(1) Cu C(1) 97.9(1) 5_655 5_655 5_655 ?
N(1) Cu C(1) 157.6(1) 5_655 5_655 5_655 ?
N(1) Cu C(1) 97.9(1) 5_655 5_655 5_655 ?
N(1) Cu C(1) 157.6(1) 5_655 5_655 5_655 ?
N(1) Cu C(1) 82.1(1) 5_655 5_655 5_655 ?
N(1) Cu C(1) 22.4(1) 5_655 5_655 5_655 ?
N(1) Cu C(1) 82.1(1) 5_655 5_655 5_655 ?
N(1) Cu C(1) 22.4(1) 5_655 5_655 5_655 ?
N(1) Cu C(1) 82.1(1) 5_655 5_655 5_655 ?
N(1) Cu C(1) 22.4(1) 5_655 5_655 5_655 ?
N(1) Cu C(1) 82.1(1) 5_655 5_655 5_655 ?
N(1) Cu C(1) 22.4(1) 5_655 5_655 5_655 ?
N(1) Cu C(1) 157.6(1) 2_665 2_665 2_665 ?
N(1) Cu C(1) 97.9(1) 2_665 2_665 2_665 ?
N(1) Cu C(1) 157.6(1) 2_665 2_665 2_665 ?
N(1) Cu C(1) 97.9(1) 2_665 2_665 2_665 ?
N(1) Cu C(1) 22.4(1) 2_665 2_665 2_665 ?
N(1) Cu C(1) 82.1(1) 2_665 2_665 2_665 ?
N(1) Cu C(1) 22.4(1) 2_665 2_665 2_665 ?
N(1) Cu C(1) 82.1(1) 2_665 2_665 2_665 ?
N(1) Cu C(1) 157.6(1) 2_665 2_665 2_665 ?
N(1) Cu C(1) 97.9(1) 2_665 2_665 2_665 ?
N(1) Cu C(1) 157.6(1) 2_665 2_665 2_665 ?
N(1) Cu C(1) 97.9(1) 2_665 2_665 2_665 ?
N(1) Cu C(1) 22.4(1) 2_665 2_665 2_665 ?
N(1) Cu C(1) 82.1(1) 2_665 2_665 2_665 ?
N(1) Cu C(1) 22.4(1) 2_665 2_665 2_665 ?
N(1) Cu C(1) 82.1(1) 2_665 2_665 2_665 ?
C(1) Cu C(1) 67.6(3) . . . ?
C(1) Cu C(1) 41.7(3) . . . ?
C(1) Cu C(1) 82.6(3) . . . ?
C(1) Cu C(1) 135.2(3) . . . ?
C(1) Cu C(1) 82.7(1) . . . ?
C(1) Cu C(1) 164.2(3) . . . ?
C(1) Cu C(1) 97.2(1) . . . ?
C(1) Cu C(1) 15.8(3) . . . ?
C(1) Cu C(1) 82.8(1) . . . ?
C(1) Cu C(1) 44.8(3) . . . ?
C(1) Cu C(1) 97.3(1) . . . ?
C(1) Cu C(1) 138.3(3) . . . ?
C(1) Cu C(1) 97.4(3) . . . ?
C(1) Cu C(1) 180.00 . . . ?
C(1) Cu C(1) 112.4(3) . . . ?
C(1) Cu C(1) 82.7(3) 7 7 7 ?
C(1) Cu C(1) 41.7(3) 7 7 7 ?
C(1) Cu C(1) 82.7(1) 7 7 7 ?
C(1) Cu C(1) 15.8(3) 7 7 7 ?
C(1) Cu C(1) 97.3(1) 7 7 7 ?
C(1) Cu C(1) 44.8(3) 7 7 7 ?
C(1) Cu C(1) 82.7(1) 7 7 7 ?
C(1) Cu C(1) 135.2(3) 7 7 7 ?
C(1) Cu C(1) 97.3(1) 7 7 7 ?
C(1) Cu C(1) 164.2(3) 7 7 7 ?
C(1) Cu C(1) 97.3(3) 7 7 7 ?
C(1) Cu C(1) 138.3(3) 7 7 7 ?
C(1) Cu C(1) 112.4(3) 7 7 7 ?
C(1) Cu C(1) 180.00 7 7 7 ?
C(1) Cu C(1) 67.6(3) 10_556 10_556 10_556 ?
C(1) Cu C(1) 164.2(3) 10_556 10_556 10_556 ?
C(1) Cu C(1) 97.3(1) 10_556 10_556 10_556 ?
C(1) Cu C(1) 135.2(3) 10_556 10_556 10_556 ?
C(1) Cu C(1) 82.7(1) 10_556 10_556 10_556 ?
C(1) Cu C(1) 44.8(3) 10_556 10_556 10_556 ?
C(1) Cu C(1) 97.3(1) 10_556 10_556 10_556 ?
C(1) Cu C(1) 15.8(3) 10_556 10_556 10_556 ?
C(1) Cu C(1) 82.7(1) 10_556 10_556 10_556 ?
C(1) Cu C(1) 180.00 10_556 10_556 10_556 ?
C(1) Cu C(1) 112.4(3) 10_556 10_556 10_556 ?
C(1) Cu C(1) 138.3(3) 10_556 10_556 10_556 ?
C(1) Cu C(1) 97.3(3) 10_556 10_556 10_556 ?
C(1) Cu C(1) 97.3(1) 16_556 16_556 16_556 ?
C(1) Cu C(1) 44.8(3) 16_556 16_556 16_556 ?
C(1) Cu C(1) 82.8(1) 16_556 16_556 16_556 ?
C(1) Cu C(1) 15.8(3) 16_556 16_556 16_556 ?
C(1) Cu C(1) 97.2(1) 16_556 16_556 16_556 ?
C(1) Cu C(1) 164.2(3) 16_556 16_556 16_556 ?
C(1) Cu C(1) 82.7(1) 16_556 16_556 16_556 ?
C(1) Cu C(1) 135.2(3) 16_556 16_556 16_556 ?
C(1) Cu C(1) 112.4(3) 16_556 16_556 16_556 ?
C(1) Cu C(1) 180.00 16_556 16_556 16_556 ?
C(1) Cu C(1) 97.4(3) 16_556 16_556 16_556 ?
C(1) Cu C(1) 138.3(3) 16_556 16_556 16_556 ?
C(1) Cu C(1) 67.6(3) 4_565 4_565 4_565 ?
C(1) Cu C(1) 41.7(3) 4_565 4_565 4_565 ?
C(1) Cu C(1) 82.7(3) 4_565 4_565 4_565 ?
C(1) Cu C(1) 138.3(3) 4_565 4_565 4_565 ?
C(1) Cu C(1) 97.3(3) 4_565 4_565 4_565 ?
C(1) Cu C(1) 180.00 4_565 4_565 4_565 ?
C(1) Cu C(1) 112.4(3) 4_565 4_565 4_565 ?
C(1) Cu C(1) 15.8(3) 4_565 4_565 4_565 ?
C(1) Cu C(1) 82.7(1) 4_565 4_565 4_565 ?
C(1) Cu C(1) 44.8(3) 4_565 4_565 4_565 ?
C(1) Cu C(1) 97.3(1) 4_565 4_565 4_565 ?
C(1) Cu C(1) 82.7(3) 6_565 6_565 6_565 ?
C(1) Cu C(1) 41.7(3) 6_565 6_565 6_565 ?
C(1) Cu C(1) 97.3(3) 6_565 6_565 6_565 ?
C(1) Cu C(1) 138.3(3) 6_565 6_565 6_565 ?
C(1) Cu C(1) 112.4(3) 6_565 6_565 6_565 ?
C(1) Cu C(1) 180.00 6_565 6_565 6_565 ?
C(1) Cu C(1) 82.7(1) 6_565 6_565 6_565 ?
C(1) Cu C(1) 135.2(3) 6_565 6_565 6_565 ?
C(1) Cu C(1) 97.3(1) 6_565 6_565 6_565 ?
C(1) Cu C(1) 164.2(3) 6_565 6_565 6_565 ?
C(1) Cu C(1) 67.6(3) 11_566 11_566 11_566 ?
C(1) Cu C(1) 180.00 11_566 11_566 11_566 ?
C(1) Cu C(1) 112.4(3) 11_566 11_566 11_566 ?
C(1) Cu C(1) 138.3(3) 11_566 11_566 11_566 ?
C(1) Cu C(1) 97.3(3) 11_566 11_566 11_566 ?
C(1) Cu C(1) 44.8(3) 11_566 11_566 11_566 ?
C(1) Cu C(1) 97.2(1) 11_566 11_566 11_566 ?
C(1) Cu C(1) 15.8(3) 11_566 11_566 11_566 ?
C(1) Cu C(1) 82.7(1) 11_566 11_566 11_566 ?
C(1) Cu C(1) 112.4(3) 13_566 13_566 13_566 ?
C(1) Cu C(1) 180.00 13_566 13_566 13_566 ?
C(1) Cu C(1) 97.3(3) 13_566 13_566 13_566 ?
C(1) Cu C(1) 138.3(3) 13_566 13_566 13_566 ?
C(1) Cu C(1) 97.3(1) 13_566 13_566 13_566 ?
C(1) Cu C(1) 164.2(3) 13_566 13_566 13_566 ?
C(1) Cu C(1) 82.8(1) 13_566 13_566 13_566 ?
C(1) Cu C(1) 135.2(3) 13_566 13_566 13_566 ?
C(1) Cu C(1) 67.6(3) 3_655 3_655 3_655 ?
C(1) Cu C(1) 41.7(3) 3_655 3_655 3_655 ?
C(1) Cu C(1) 82.7(3) 3_655 3_655 3_655 ?
C(1) Cu C(1) 135.2(3) 3_655 3_655 3_655 ?
C(1) Cu C(1) 82.8(1) 3_655 3_655 3_655 ?
C(1) Cu C(1) 164.2(3) 3_655 3_655 3_655 ?
C(1) Cu C(1) 97.3(1) 3_655 3_655 3_655 ?
C(1) Cu C(1) 82.7(3) 5_655 5_655 5_655 ?
C(1) Cu C(1) 41.7(3) 5_655 5_655 5_655 ?
C(1) Cu C(1) 82.7(1) 5_655 5_655 5_655 ?
C(1) Cu C(1) 15.8(3) 5_655 5_655 5_655 ?
C(1) Cu C(1) 97.2(1) 5_655 5_655 5_655 ?
C(1) Cu C(1) 44.8(3) 5_655 5_655 5_655 ?
C(1) Cu C(1) 67.6(3) 12_656 12_656 12_656 ?
C(1) Cu C(1) 164.2(3) 12_656 12_656 12_656 ?
C(1) Cu C(1) 97.3(1) 12_656 12_656 12_656 ?
C(1) Cu C(1) 135.2(3) 12_656 12_656 12_656 ?
C(1) Cu C(1) 82.7(1) 12_656 12_656 12_656 ?
C(1) Cu C(1) 97.3(1) 14_656 14_656 14_656 ?
C(1) Cu C(1) 44.8(3) 14_656 14_656 14_656 ?
C(1) Cu C(1) 82.7(1) 14_656 14_656 14_656 ?
C(1) Cu C(1) 15.8(3) 14_656 14_656 14_656 ?
C(1) Cu C(1) 67.6(3) 2_665 2_665 2_665 ?
C(1) Cu C(1) 41.7(3) 2_665 2_665 2_665 ?
C(1) Cu C(1) 82.7(3) 2_665 2_665 2_665 ?
C(1) Cu C(1) 82.6(3) 8_665 8_665 8_665 ?
C(1) Cu C(1) 41.7(3) 8_665 8_665 8_665 ?
C(1) Cu C(1) 67.6(3) 9_666 9_666 9_666 ?
W F(1) Cu 180.00 . . . ?
W F(1) F(2) 44.5(2) . . . ?
W F(1) F(2) 44.4(2) . . . ?
W F(1) F(2) 44.4(2) . . . ?
W F(1) F(2) 44.4(2) . . . ?
W F(1) F(2) 44.5(2) . . . ?
W F(1) F(2) 44.4(2) . . . ?
W F(1) F(2) 44.4(2) . . . ?
W F(1) F(2) 44.4(2) . . . ?
Cu F(1) F(2) 135.5(2) . . . ?
Cu F(1) F(2) 135.6(2) . . . ?
Cu F(1) F(2) 135.6(2) . . . ?
Cu F(1) F(2) 135.6(2) . . . ?
Cu F(1) F(2) 135.5(2) . . . ?
Cu F(1) F(2) 135.6(2) . . . ?
Cu F(1) F(2) 135.6(2) . . . ?
Cu F(1) F(2) 135.6(2) . . . ?
F(2) F(1) F(2) 37.7(4) . . . ?
F(2) F(1) F(2) 83.8(3) . . . ?
F(2) F(1) F(2) 59.3(2) . . . ?
F(2) F(1) F(2) 24.4(4) . . . ?
F(2) F(1) F(2) 59.4(2) . . . ?
F(2) F(1) F(2) 88.9(3) . . . ?
F(2) F(1) F(2) 76.8(4) . . . ?
F(2) F(1) F(2) 59.3(2) 7 7 7 ?
F(2) F(1) F(2) 24.4(4) 7 7 7 ?
F(2) F(1) F(2) 59.3(2) 7 7 7 ?
F(2) F(1) F(2) 83.8(3) 7 7 7 ?
F(2) F(1) F(2) 76.8(4) 7 7 7 ?
F(2) F(1) F(2) 88.9(3) 7 7 7 ?
F(2) F(1) F(2) 37.7(4) 4_565 4_565 4_565 ?
F(2) F(1) F(2) 88.9(3) 4_565 4_565 4_565 ?
F(2) F(1) F(2) 76.8(4) 4_565 4_565 4_565 ?
F(2) F(1) F(2) 24.4(4) 4_565 4_565 4_565 ?
F(2) F(1) F(2) 59.3(2) 4_565 4_565 4_565 ?
F(2) F(1) F(2) 76.8(4) 6_565 6_565 6_565 ?
F(2) F(1) F(2) 88.9(3) 6_565 6_565 6_565 ?
F(2) F(1) F(2) 59.3(2) 6_565 6_565 6_565 ?
F(2) F(1) F(2) 83.7(3) 6_565 6_565 6_565 ?
F(2) F(1) F(2) 37.7(4) 3_655 3_655 3_655 ?
F(2) F(1) F(2) 83.8(3) 3_655 3_655 3_655 ?
F(2) F(1) F(2) 59.4(2) 3_655 3_655 3_655 ?
F(2) F(1) F(2) 59.3(2) 5_655 5_655 5_655 ?
F(2) F(1) F(2) 24.4(4) 5_655 5_655 5_655 ?
F(2) F(1) F(2) 37.6(4) 2_665 2_665 2_665 ?
W F(2) F(1) 45.6(2) . . . ?
W F(2) F(1) 45.5(2) . . . ?
W F(2) F(2) 62.6(3) . . . ?
W F(2) F(2) 45.0020(1) . . . ?
W F(2) F(2) 72.4(3) . . . ?
W F(2) F(2) 44.99 . . . ?
W F(2) C(2) 149.2(8) . . . ?
W F(2) C(2) 115.1(7) . . . ?
W F(2) C(2) 149.2(8) . . . ?
W F(2) C(2) 115.1(7) . . . ?
F(1) F(2) F(1) 91.1(3) . . . ?
F(1) F(2) F(2) 71.2(2) . . . ?
F(1) F(2) F(2) 60.3(1) . . . ?
F(1) F(2) F(2) 77.8(2) . . . ?
F(1) F(2) F(2) 60.3(1) . . . ?
F(1) F(2) C(2) 114(1) . . . ?
F(1) F(2) C(2) 98.2(7) . . . ?
F(1) F(2) C(2) 142.4(9) . . . ?
F(1) F(2) C(2) 116.9(8) . . . ?
F(1) F(2) F(2) 71.2(2) 9_665 9_665 9_665 ?
F(1) F(2) F(2) 60.3(1) 9_665 9_665 9_665 ?
F(1) F(2) F(2) 77.8(2) 9_665 9_665 9_665 ?
F(1) F(2) F(2) 60.3(1) 9_665 9_665 9_665 ?
F(1) F(2) C(2) 142.4(9) 9_665 9_665 9_665 ?
F(1) F(2) C(2) 116.9(8) 9_665 9_665 9_665 ?
F(1) F(2) C(2) 114(1) 9_665 9_665 9_665 ?
F(1) F(2) C(2) 98.1(7) 9_665 9_665 9_665 ?
F(2) F(2) F(2) 17.6(3) 7 7 7 ?
F(2) F(2) F(2) 134.99 7 7 7 ?
F(2) F(2) F(2) 107.5(3) 7 7 7 ?
F(2) F(2) C(2) 90.5(6) 7 7 7 ?
F(2) F(2) C(2) 54.2(7) 7 7 7 ?
F(2) F(2) C(2) 90.5(6) 7 7 7 ?
F(2) F(2) C(2) 54.2(7) 7 7 7 ?
F(2) F(2) F(2) 117.4(3) 6_565 6_565 6_565 ?
F(2) F(2) F(2) 89.9907(1) 6_565 6_565 6_565 ?
F(2) F(2) C(2) 107.4(8) 6_565 6_565 6_565 ?
F(2) F(2) C(2) 71.2(7) 6_565 6_565 6_565 ?
F(2) F(2) C(2) 107.3(8) 6_565 6_565 6_565 ?
F(2) F(2) C(2) 71.2(7) 6_565 6_565 6_565 ?
F(2) F(2) F(2) 27.4(3) 3_655 3_655 3_655 ?
F(2) F(2) C(2) 132.5(6) 3_655 3_655 3_655 ?
F(2) F(2) C(2) 165.0(8) 3_655 3_655 3_655 ?
F(2) F(2) C(2) 132.5(6) 3_655 3_655 3_655 ?
F(2) F(2) C(2) 165.1(8) 3_655 3_655 3_655 ?
F(2) F(2) C(2) 156.4(8) 5_655 5_655 5_655 ?
F(2) F(2) C(2) 157.1(7) 5_655 5_655 5_655 ?
F(2) F(2) C(2) 156.4(8) 5_655 5_655 5_655 ?
F(2) F(2) C(2) 157.1(7) 5_655 5_655 5_655 ?
C(2) F(2) C(2) 36(1) . . . ?
C(2) F(2) C(2) 31(2) . . . ?
C(2) F(2) C(2) 46(1) . . . ?
C(2) F(2) C(2) 46(1) 5 5 5 ?
C(2) F(2) C(2) 25(2) 5 5 5 ?
C(2) F(2) C(2) 36(1) 10 10 10 ?
W O(1) Cu 180.00 . . . ?
W O(1) F(2) 44.5(1) . . . ?
W O(1) F(2) 44.4(1) . . . ?
W O(1) F(2) 44.4(1) . . . ?
W O(1) F(2) 44.4(1) . . . ?
W O(1) F(2) 44.5(1) . . . ?
W O(1) F(2) 44.4(1) . . . ?
W O(1) F(2) 44.4(1) . . . ?
W O(1) F(2) 44.4(1) . . . ?
Cu O(1) F(2) 135.5(1) . . . ?
Cu O(1) F(2) 135.6(1) . . . ?
Cu O(1) F(2) 135.6(1) . . . ?
Cu O(1) F(2) 135.6(1) . . . ?
Cu O(1) F(2) 135.5(1) . . . ?
Cu O(1) F(2) 135.6(1) . . . ?
Cu O(1) F(2) 135.6(1) . . . ?
Cu O(1) F(2) 135.6(1) . . . ?
F(2) O(1) F(2) 37.7(4) . . . ?
F(2) O(1) F(2) 83.8(3) . . . ?
F(2) O(1) F(2) 59.3(2) . . . ?
F(2) O(1) F(2) 24.4(4) . . . ?
F(2) O(1) F(2) 59.4(2) . . . ?
F(2) O(1) F(2) 88.9(3) . . . ?
F(2) O(1) F(2) 76.8(3) . . . ?
F(2) O(1) F(2) 59.3(2) 7 7 7 ?
F(2) O(1) F(2) 24.4(4) 7 7 7 ?
F(2) O(1) F(2) 59.3(2) 7 7 7 ?
F(2) O(1) F(2) 83.8(3) 7 7 7 ?
F(2) O(1) F(2) 76.8(3) 7 7 7 ?
F(2) O(1) F(2) 88.9(3) 7 7 7 ?
F(2) O(1) F(2) 37.7(4) 4_565 4_565 4_565 ?
F(2) O(1) F(2) 88.9(3) 4_565 4_565 4_565 ?
F(2) O(1) F(2) 76.8(3) 4_565 4_565 4_565 ?
F(2) O(1) F(2) 24.4(4) 4_565 4_565 4_565 ?
F(2) O(1) F(2) 59.3(2) 4_565 4_565 4_565 ?
F(2) O(1) F(2) 76.8(3) 6_565 6_565 6_565 ?
F(2) O(1) F(2) 88.9(3) 6_565 6_565 6_565 ?
F(2) O(1) F(2) 59.3(2) 6_565 6_565 6_565 ?
F(2) O(1) F(2) 83.7(3) 6_565 6_565 6_565 ?
F(2) O(1) F(2) 37.7(4) 3_655 3_655 3_655 ?
F(2) O(1) F(2) 83.8(3) 3_655 3_655 3_655 ?
F(2) O(1) F(2) 59.4(2) 3_655 3_655 3_655 ?
F(2) O(1) F(2) 59.3(2) 5_655 5_655 5_655 ?
F(2) O(1) F(2) 24.4(4) 5_655 5_655 5_655 ?
F(2) O(1) F(2) 37.6(4) 2_665 2_665 2_665 ?
W O(2) F(1) 45.6(1) . . . ?
W O(2) F(1) 45.5(1) . . . ?
W O(2) F(2) 62.6(3) . . . ?
W O(2) F(2) 45.0020(1) . . . ?
W O(2) F(2) 72.4(3) . . . ?
W O(2) F(2) 44.99 . . . ?
W O(2) C(2) 149.2(7) . . . ?
W O(2) C(2) 115.1(6) . . . ?
W O(2) C(2) 149.2(7) . . . ?
W O(2) C(2) 115.1(6) . . . ?
F(1) O(2) F(1) 91.1(2) . . . ?
F(1) O(2) F(2) 71.2(2) . . . ?
F(1) O(2) F(2) 60.3(1) . . . ?
F(1) O(2) F(2) 77.8(2) . . . ?
F(1) O(2) F(2) 60.3(1) . . . ?
F(1) O(2) C(2) 114.2(9) . . . ?
F(1) O(2) C(2) 98.2(7) . . . ?
F(1) O(2) C(2) 142.4(9) . . . ?
F(1) O(2) C(2) 116.9(8) . . . ?
F(1) O(2) F(2) 71.2(2) 9_665 9_665 9_665 ?
F(1) O(2) F(2) 60.3(1) 9_665 9_665 9_665 ?
F(1) O(2) F(2) 77.8(2) 9_665 9_665 9_665 ?
F(1) O(2) F(2) 60.3(1) 9_665 9_665 9_665 ?
F(1) O(2) C(2) 142.4(9) 9_665 9_665 9_665 ?
F(1) O(2) C(2) 116.9(8) 9_665 9_665 9_665 ?
F(1) O(2) C(2) 114.2(9) 9_665 9_665 9_665 ?
F(1) O(2) C(2) 98.1(7) 9_665 9_665 9_665 ?
F(2) O(2) F(2) 17.6(3) 7 7 7 ?
F(2) O(2) F(2) 134.99 7 7 7 ?
F(2) O(2) F(2) 107.5(3) 7 7 7 ?
F(2) O(2) C(2) 90.5(6) 7 7 7 ?
F(2) O(2) C(2) 54.2(7) 7 7 7 ?
F(2) O(2) C(2) 90.5(6) 7 7 7 ?
F(2) O(2) C(2) 54.2(7) 7 7 7 ?
F(2) O(2) F(2) 117.4(3) 6_565 6_565 6_565 ?
F(2) O(2) F(2) 89.9907(1) 6_565 6_565 6_565 ?
F(2) O(2) C(2) 107.4(8) 6_565 6_565 6_565 ?
F(2) O(2) C(2) 71.2(7) 6_565 6_565 6_565 ?
F(2) O(2) C(2) 107.3(8) 6_565 6_565 6_565 ?
F(2) O(2) C(2) 71.2(7) 6_565 6_565 6_565 ?
F(2) O(2) F(2) 27.4(3) 3_655 3_655 3_655 ?
F(2) O(2) C(2) 132.5(6) 3_655 3_655 3_655 ?
F(2) O(2) C(2) 165.0(8) 3_655 3_655 3_655 ?
F(2) O(2) C(2) 132.5(6) 3_655 3_655 3_655 ?
F(2) O(2) C(2) 165.1(8) 3_655 3_655 3_655 ?
F(2) O(2) C(2) 156.4(8) 5_655 5_655 5_655 ?
F(2) O(2) C(2) 157.1(7) 5_655 5_655 5_655 ?
F(2) O(2) C(2) 156.4(8) 5_655 5_655 5_655 ?
F(2) O(2) C(2) 157.1(7) 5_655 5_655 5_655 ?
C(2) O(2) C(2) 36(1) . . . ?
C(2) O(2) C(2) 31(2) . . . ?
C(2) O(2) C(2) 46(1) . . . ?
C(2) O(2) C(2) 46(1) 5 5 5 ?
C(2) O(2) C(2) 25(2) 5 5 5 ?
C(2) O(2) C(2) 36(1) 10 10 10 ?
N(2) O(3) N(2) 180.00 . . . ?
Cu N(1) N(1) 45.01 . . . ?
Cu N(1) N(1) 180.00 . . . ?
Cu N(1) N(1) 44.99 . . . ?
Cu N(1) C(1) 121.4(4) . . . ?
Cu N(1) C(1) 151.2(2) . . . ?
Cu N(1) C(1) 121.4(4) . . . ?
Cu N(1) C(1) 151.2(2) . . . ?
Cu N(1) C(1) 151.2(2) . . . ?
Cu N(1) C(1) 121.4(4) . . . ?
Cu N(1) C(1) 151.2(2) . . . ?
Cu N(1) C(1) 121.4(4) . . . ?
N(1) N(1) N(1) 134.99 6_565 6_565 6_565 ?
N(1) N(1) N(1) 90.00 6_565 6_565 6_565 ?
N(1) N(1) C(1) 98.6(4) 6_565 6_565 6_565 ?
N(1) N(1) C(1) 119.8(2) 6_565 6_565 6_565 ?
N(1) N(1) C(1) 98.7(4) 6_565 6_565 6_565 ?
N(1) N(1) C(1) 119.8(2) 6_565 6_565 6_565 ?
N(1) N(1) C(1) 137.9(2) 6_565 6_565 6_565 ?
N(1) N(1) C(1) 125.8(4) 6_565 6_565 6_565 ?
N(1) N(1) C(1) 137.9(2) 6_565 6_565 6_565 ?
N(1) N(1) C(1) 125.9(4) 6_565 6_565 6_565 ?
N(1) N(1) N(1) 135.01 2_655 2_655 2_655 ?
N(1) N(1) C(1) 58.6(4) 2_655 2_655 2_655 ?
N(1) N(1) C(1) 28.8(2) 2_655 2_655 2_655 ?
N(1) N(1) C(1) 58.6(4) 2_655 2_655 2_655 ?
N(1) N(1) C(1) 28.8(2) 2_655 2_655 2_655 ?
N(1) N(1) C(1) 28.8(2) 2_655 2_655 2_655 ?
N(1) N(1) C(1) 58.6(4) 2_655 2_655 2_655 ?
N(1) N(1) C(1) 28.8(2) 2_655 2_655 2_655 ?
N(1) N(1) C(1) 58.6(4) 2_655 2_655 2_655 ?
N(1) N(1) C(1) 125.9(4) 5_655 5_655 5_655 ?
N(1) N(1) C(1) 138.0(2) 5_655 5_655 5_655 ?
N(1) N(1) C(1) 125.9(4) 5_655 5_655 5_655 ?
N(1) N(1) C(1) 138.0(2) 5_655 5_655 5_655 ?
N(1) N(1) C(1) 119.8(2) 5_655 5_655 5_655 ?
N(1) N(1) C(1) 98.6(4) 5_655 5_655 5_655 ?
N(1) N(1) C(1) 119.8(2) 5_655 5_655 5_655 ?
N(1) N(1) C(1) 98.7(4) 5_655 5_655 5_655 ?
C(1) N(1) C(1) 29.9(4) . . . ?
C(1) N(1) C(1) 105.6(8) . . . ?
C(1) N(1) C(1) 81.2(5) . . . ?
C(1) N(1) C(1) 40.5(5) . . . ?
C(1) N(1) C(1) 35.9(7) . . . ?
C(1) N(1) C(1) 87.4(5) . . . ?
C(1) N(1) C(1) 117.2(8) . . . ?
C(1) N(1) C(1) 81.2(5) 4 4 4 ?
C(1) N(1) C(1) 53.3(4) 4 4 4 ?
C(1) N(1) C(1) 20.0(4) 4 4 4 ?
C(1) N(1) C(1) 40.5(5) 4 4 4 ?
C(1) N(1) C(1) 57.5(4) 4 4 4 ?
C(1) N(1) C(1) 87.4(5) 4 4 4 ?
C(1) N(1) C(1) 29.8(4) 10_556 10_556 10_556 ?
C(1) N(1) C(1) 87.4(5) 10_556 10_556 10_556 ?
C(1) N(1) C(1) 117.2(8) 10_556 10_556 10_556 ?
C(1) N(1) C(1) 40.5(5) 10_556 10_556 10_556 ?
C(1) N(1) C(1) 35.8(7) 10_556 10_556 10_556 ?
C(1) N(1) C(1) 57.5(4) 11_556 11_556 11_556 ?
C(1) N(1) C(1) 87.4(5) 11_556 11_556 11_556 ?
C(1) N(1) C(1) 20.0(4) 11_556 11_556 11_556 ?
C(1) N(1) C(1) 40.5(5) 11_556 11_556 11_556 ?
C(1) N(1) C(1) 29.9(4) 2_655 2_655 2_655 ?
C(1) N(1) C(1) 53.3(4) 2_655 2_655 2_655 ?
C(1) N(1) C(1) 81.2(5) 2_655 2_655 2_655 ?
C(1) N(1) C(1) 81.3(5) 3_655 3_655 3_655 ?
C(1) N(1) C(1) 105.6(8) 3_655 3_655 3_655 ?
C(1) N(1) C(1) 29.8(4) 9_656 9_656 9_656 ?
O(3) N(2) N(2) 180.00 . . . ?
O(3) N(2) C(2) 120(2) . . . ?
O(3) N(2) C(2) 120(2) . . . ?
O(3) N(2) C(2) 120(2) . . . ?
O(3) N(2) C(2) 120(2) . . . ?
O(3) N(2) C(2) 148(1) . . . ?
O(3) N(2) C(2) 148(1) . . . ?
O(3) N(2) C(2) 148(1) . . . ?
O(3) N(2) C(2) 148(1) . . . ?
N(2) N(2) C(2) 60(2) 9 9 9 ?
N(2) N(2) C(2) 60(2) 9 9 9 ?
N(2) N(2) C(2) 60(2) 9 9 9 ?
N(2) N(2) C(2) 60(2) 9 9 9 ?
N(2) N(2) C(2) 32(1) 9 9 9 ?
N(2) N(2) C(2) 32(1) 9 9 9 ?
N(2) N(2) C(2) 32(1) 9 9 9 ?
N(2) N(2) C(2) 32(1) 9 9 9 ?
C(2) N(2) C(2) 119(5) . . . ?
C(2) N(2) C(2) 75(2) . . . ?
C(2) N(2) C(2) 75(2) . . . ?
C(2) N(2) C(2) 91(3) . . . ?
C(2) N(2) C(2) 28(2) . . . ?
C(2) N(2) C(2) 65(2) . . . ?
C(2) N(2) C(2) 65(2) . . . ?
C(2) N(2) C(2) 75(2) 2 2 2 ?
C(2) N(2) C(2) 75(2) 2 2 2 ?
C(2) N(2) C(2) 28(2) 2 2 2 ?
C(2) N(2) C(2) 91(3) 2 2 2 ?
C(2) N(2) C(2) 65(2) 2 2 2 ?
C(2) N(2) C(2) 65(2) 2 2 2 ?
C(2) N(2) C(2) 119(5) 5 5 5 ?
C(2) N(2) C(2) 65(2) 5 5 5 ?
C(2) N(2) C(2) 65(2) 5 5 5 ?
C(2) N(2) C(2) 91(3) 5 5 5 ?
C(2) N(2) C(2) 28(2) 5 5 5 ?
C(2) N(2) C(2) 65(2) 6 6 6 ?
C(2) N(2) C(2) 65(2) 6 6 6 ?
C(2) N(2) C(2) 28(2) 6 6 6 ?
C(2) N(2) C(2) 91(3) 6 6 6 ?
C(2) N(2) C(2) 63(2) 9 9 9 ?
C(2) N(2) C(2) 44(1) 9 9 9 ?
C(2) N(2) C(2) 44(1) 9 9 9 ?
C(2) N(2) C(2) 44(1) 10 10 10 ?
C(2) N(2) C(2) 44(1) 10 10 10 ?
C(2) N(2) C(2) 63(2) 13 13 13 ?
Cu C(1) N(1) 36.2(3) . . . ?
Cu C(1) N(1) 128.8(3) . . . ?
Cu C(1) C(1) 157.6(1) . . . ?
Cu C(1) C(1) 69.2(1) . . . ?
Cu C(1) C(1) 101.9(4) . . . ?
Cu C(1) C(1) 136.4(6) . . . ?
Cu C(1) C(1) 82.1(1) . . . ?
Cu C(1) C(1) 98.8(4) . . . ?
Cu C(1) C(1) 67.6(1) . . . ?
N(1) C(1) N(1) 92.6(5) . . . ?
N(1) C(1) C(1) 121.4(4) . . . ?
N(1) C(1) C(1) 37.2(4) . . . ?
N(1) C(1) C(1) 67.4(5) . . . ?
N(1) C(1) C(1) 106.8(5) . . . ?
N(1) C(1) C(1) 72.1(3) . . . ?
N(1) C(1) C(1) 62.6(4) . . . ?
N(1) C(1) C(1) 31.4(4) . . . ?
N(1) C(1) C(1) 28.8(2) 2_655 2_655 2_655 ?
N(1) C(1) C(1) 63.3(2) 2_655 2_655 2_655 ?
N(1) C(1) C(1) 31.3(2) 2_655 2_655 2_655 ?
N(1) C(1) C(1) 32.6(3) 2_655 2_655 2_655 ?
N(1) C(1) C(1) 80.0(2) 2_655 2_655 2_655 ?
N(1) C(1) C(1) 30.0(2) 2_655 2_655 2_655 ?
N(1) C(1) C(1) 61.2(2) 2_655 2_655 2_655 ?
C(1) C(1) C(1) 89.96 4 4 4 ?
C(1) C(1) C(1) 57.0(3) 4 4 4 ?
C(1) C(1) C(1) 30.8(6) 4 4 4 ?
C(1) C(1) C(1) 90.02 4 4 4 ?
C(1) C(1) C(1) 58.8(3) 4 4 4 ?
C(1) C(1) C(1) 89.9726(2) 4 4 4 ?
C(1) C(1) C(1) 33.0(3) 10_556 10_556 10_556 ?
C(1) C(1) C(1) 89.9650(1) 10_556 10_556 10_556 ?
C(1) C(1) C(1) 89.99 10_556 10_556 10_556 ?
C(1) C(1) C(1) 37.1(3) 10_556 10_556 10_556 ?
C(1) C(1) C(1) 21.1(4) 10_556 10_556 10_556 ?
C(1) C(1) C(1) 62.1(4) 11_556 11_556 11_556 ?
C(1) C(1) C(1) 90.0016(1) 11_556 11_556 11_556 ?
C(1) C(1) C(1) 18.0(3) 11_556 11_556 11_556 ?
C(1) C(1) C(1) 38.5(4) 11_556 11_556 11_556 ?
C(1) C(1) C(1) 59.3(6) 2_655 2_655 2_655 ?
C(1) C(1) C(1) 52.9(3) 2_655 2_655 2_655 ?
C(1) C(1) C(1) 79.3(4) 2_655 2_655 2_655 ?
C(1) C(1) C(1) 72.0(3) 3_655 3_655 3_655 ?
C(1) C(1) C(1) 68.9(4) 3_655 3_655 3_655 ?
C(1) C(1) C(1) 31.2(3) 9_656 9_656 9_656 ?
F(2) C(2) F(2) 87(1) . . . ?
F(2) C(2) F(2) 121(1) . . . ?
F(2) C(2) F(2) 35.3(4) . . . ?
F(2) C(2) N(2) 135.9(9) . . . ?
F(2) C(2) N(2) 97(1) . . . ?
F(2) C(2) C(2) 132.5(6) . . . ?
F(2) C(2) C(2) 89.5(6) . . . ?
F(2) C(2) C(2) 164(1) . . . ?
F(2) C(2) C(2) 118(2) . . . ?
F(2) C(2) C(2) 74(1) . . . ?
F(2) C(2) C(2) 128(3) . . . ?
F(2) C(2) C(2) 80(1) . . . ?
F(2) C(2) F(2) 35.3(4) 4 4 4 ?
F(2) C(2) F(2) 121(1) 4 4 4 ?
F(2) C(2) N(2) 135.9(9) 4 4 4 ?
F(2) C(2) N(2) 97(1) 4 4 4 ?
F(2) C(2) C(2) 132.5(6) 4 4 4 ?
F(2) C(2) C(2) 164(1) 4 4 4 ?
F(2) C(2) C(2) 89.5(6) 4 4 4 ?
F(2) C(2) C(2) 118(2) 4 4 4 ?
F(2) C(2) C(2) 74(1) 4 4 4 ?
F(2) C(2) C(2) 81(1) 4 4 4 ?
F(2) C(2) C(2) 128(3) 4 4 4 ?
F(2) C(2) F(2) 150(2) 6 6 6 ?
F(2) C(2) N(2) 103.2(7) 6 6 6 ?
F(2) C(2) N(2) 83.6(8) 6 6 6 ?
F(2) C(2) C(2) 98.0(6) 6 6 6 ?
F(2) C(2) C(2) 141.4(6) 6 6 6 ?
F(2) C(2) C(2) 54.2(7) 6 6 6 ?
F(2) C(2) C(2) 91.3(8) 6 6 6 ?
F(2) C(2) C(2) 77.5(8) 6 6 6 ?
F(2) C(2) C(2) 53.1(7) 6 6 6 ?
F(2) C(2) C(2) 120(2) 6 6 6 ?
F(2) C(2) N(2) 103.3(7) 7 7 7 ?
F(2) C(2) N(2) 83.5(8) 7 7 7 ?
F(2) C(2) C(2) 98.0(6) 7 7 7 ?
F(2) C(2) C(2) 54.2(7) 7 7 7 ?
F(2) C(2) C(2) 141.4(6) 7 7 7 ?
F(2) C(2) C(2) 91.3(8) 7 7 7 ?
F(2) C(2) C(2) 77.4(8) 7 7 7 ?
F(2) C(2) C(2) 120(2) 7 7 7 ?
F(2) C(2) C(2) 53.1(7) 7 7 7 ?
N(2) C(2) N(2) 89(3) . . . ?
N(2) C(2) C(2) 30(2) . . . ?
N(2) C(2) C(2) 52(1) . . . ?
N(2) C(2) C(2) 52(1) . . . ?
N(2) C(2) C(2) 58(2) . . . ?
N(2) C(2) C(2) 120(2) . . . ?
N(2) C(2) C(2) 79(2) . . . ?
N(2) C(2) C(2) 79(2) . . . ?
N(2) C(2) C(2) 58(1) 9 9 9 ?
N(2) C(2) C(2) 68.2(7) 9 9 9 ?
N(2) C(2) C(2) 68.3(7) 9 9 9 ?
N(2) C(2) C(2) 31(1) 9 9 9 ?
N(2) C(2) C(2) 32(1) 9 9 9 ?
N(2) C(2) C(2) 37(1) 9 9 9 ?
N(2) C(2) C(2) 37(1) 9 9 9 ?
C(2) C(2) C(2) 45.01 2 2 2 ?
C(2) C(2) C(2) 44.99 2 2 2 ?
C(2) C(2) C(2) 27(2) 2 2 2 ?
C(2) C(2) C(2) 89.99 2 2 2 ?
C(2) C(2) C(2) 55(1) 2 2 2 ?
C(2) C(2) C(2) 55(1) 2 2 2 ?
C(2) C(2) C(2) 90.00 5 5 5 ?
C(2) C(2) C(2) 51.1(7) 5 5 5 ?
C(2) C(2) C(2) 89.97 5 5 5 ?
C(2) C(2) C(2) 89.9815(9) 5 5 5 ?
C(2) C(2) C(2) 36(2) 5 5 5 ?
C(2) C(2) C(2) 51.1(7) 6 6 6 ?
C(2) C(2) C(2) 90.02 6 6 6 ?
C(2) C(2) C(2) 36(2) 6 6 6 ?
C(2) C(2) C(2) 90.0113(6) 6 6 6 ?
C(2) C(2) C(2) 63(2) 9 9 9 ?
C(2) C(2) C(2) 38.9(7) 9 9 9 ?
C(2) C(2) C(2) 38.9(7) 9 9 9 ?
C(2) C(2) C(2) 54(2) 10 10 10 ?
C(2) C(2) C(2) 54(2) 10 10 10 ?
C(2) C(2) C(2) 69(2) 13 13 13 ?

loop_
_geom_bond_atom_site_label_1
_geom_bond_atom_site_label_2
_geom_bond_distance
_geom_bond_site_symmetry_1
_geom_bond_site_symmetry_2
_geom_bond_publ_flag
W F(1) 1.906(7) . . ?
W F(1) 1.906(7) . . ?
W F(2) 1.869(9) . . ?
W F(2) 1.869(9) . . ?
W F(2) 1.869(9) . . ?
W F(2) 1.869(9) . . ?
W F(2) 1.869(9) . . ?
W F(2) 1.869(9) . . ?
W F(2) 1.869(9) . . ?
W F(2) 1.869(9) . . ?
Cu F(1) 2.244(7) . . ?
Cu F(1) 2.244(7) . . ?
Cu N(1) 2.061(7) . . ?
Cu N(1) 2.061(7) . . ?
Cu N(1) 2.061(7) . . ?
Cu N(1) 2.061(7) . . ?
Cu C(1) 2.978(8) . . ?
Cu C(1) 2.979(8) . . ?
Cu C(1) 2.979(8) . . ?
Cu C(1) 2.979(8) . . ?
Cu C(1) 2.979(8) . . ?
Cu C(1) 2.979(8) . . ?
Cu C(1) 2.978(8) . . ?
Cu C(1) 2.978(8) . . ?
Cu C(1) 2.978(8) . . ?
Cu C(1) 2.978(8) . . ?
Cu C(1) 2.979(8) . . ?
Cu C(1) 2.979(8) . . ?
Cu C(1) 2.979(8) . . ?
Cu C(1) 2.979(8) . . ?
Cu C(1) 2.978(8) . . ?
Cu C(1) 2.979(8) . . ?
F(1) F(2) 2.669(8) . . ?
F(1) F(2) 2.669(8) . . ?
F(1) F(2) 2.670(8) . . ?
F(1) F(2) 2.670(8) . . ?
F(1) F(2) 2.668(8) . . ?
F(1) F(2) 2.669(8) . . ?
F(1) F(2) 2.670(8) . . ?
F(1) F(2) 2.670(8) . . ?
F(2) F(2) 1.72(2) . . ?
F(2) F(2) 2.64(1) . . ?
F(2) F(2) 1.13(2) . . ?
F(2) F(2) 2.64(1) . . ?
F(2) C(2) 2.42(3) . . ?
F(2) C(2) 2.98(1) . . ?
F(2) C(2) 2.42(3) . . ?
F(2) C(2) 2.98(1) . . ?
O(2) C(2) 2.42(3) . . ?
O(2) C(2) 2.98(1) . . ?
O(2) C(2) 2.42(3) . . ?
O(2) C(2) 2.98(1) . . ?
O(3) N(2) 2.77(4) . . ?
O(3) N(2) 2.77(4) . . ?
N(1) N(1) 2.91(1) . . ?
N(1) N(1) 2.76(1) . . ?
N(1) N(1) 2.91(1) . . ?
N(1) C(1) 1.330(8) . . ?
N(1) C(1) 2.360(9) . . ?
N(1) C(1) 1.331(8) . . ?
N(1) C(1) 2.361(9) . . ?
N(1) C(1) 2.359(9) . . ?
N(1) C(1) 1.330(8) . . ?
N(1) C(1) 2.361(9) . . ?
N(1) C(1) 1.331(8) . . ?
N(2) N(2) 2.75(9) . . ?
N(2) C(2) 1.44(4) . . ?
N(2) C(2) 1.44(4) . . ?
N(2) C(2) 1.44(4) . . ?
N(2) C(2) 1.44(4) . . ?
N(2) C(2) 2.38(5) . . ?
N(2) C(2) 2.38(5) . . ?
N(2) C(2) 2.38(5) . . ?
N(2) C(2) 2.38(5) . . ?
C(1) C(1) 1.38(1) . . ?
C(1) C(1) 2.12(2) . . ?
C(1) C(1) 2.53(1) . . ?
C(1) C(1) 1.60(1) . . ?
C(1) C(1) 0.82(2) . . ?
C(1) C(1) 2.66(1) . . ?
C(1) C(1) 2.27(1) . . ?
C(2) C(2) 2.49(7) . . ?
C(2) C(2) 1.76(5) . . ?
C(2) C(2) 1.76(5) . . ?
C(2) C(2) 2.81(7) . . ?
C(2) C(2) 1.29(9) . . ?
C(2) C(2) 2.19(6) . . ?
C(2) C(2) 2.19(6) . . ?
